data_7052898
loop_
_publ_author_name
'Giese, Michael'
'Albrecht, Markus'
'Wiemer, Katharina'
'Valkonen, Arto'
'Rissanen, Kari'

_publ_section_title
;
 Controlling the position of anions relative to a pentafluorophenyl group
;
_journal_issue 6
_journal_name_full 'New Journal of Chemistry'
_journal_page_first 1368
_journal_paper_doi 10.1039/c2nj40089h
_journal_volume 36
_journal_year 2012
_chemical_formula_moiety 'C7 H5 F5 N, Cl'
_chemical_formula_sum 'C7 H5 Cl F5 N'
_chemical_formula_weight 233.57
_chemical_name_systematic
;
?
;
_space_group_IT_number 14
_symmetry_cell_setting monoclinic
_symmetry_space_group_name_Hall '-P 2ybc'
_symmetry_space_group_name_H-M 'P 1 21/c 1'
_atom_sites_solution_hydrogens geom
_atom_sites_solution_primary direct
_atom_sites_solution_secondary difmap
_audit_creation_method SHELXL-97
_cell_angle_alpha 90.00
_cell_angle_beta 90.762(3)
_cell_angle_gamma 90.00
_cell_formula_units_Z 4
_cell_length_a 12.1722(7)
_cell_length_b 6.1586(3)
_cell_length_c 12.0356(6)
_cell_measurement_reflns_used 2357
_cell_measurement_temperature 123(2)
_cell_measurement_theta_max 28.283
_cell_measurement_theta_min 0.407
_cell_volume 902.15(8)
_computing_cell_refinement 'DENZO-SMN (Otwinowski & Minor, 1997)'
_computing_data_collection 'Collect (Bruker, 2008)'
_computing_data_reduction DENZO-SMN
_computing_molecular_graphics 'ORTEP-3 (Farrugia, 1997); MERCURY (Macrae, <i>et al.</i>, 2008)'
_computing_publication_material SHELXL-97
_computing_structure_refinement 'SHELXL-97 (Sheldrick, 2008)'
_computing_structure_solution 'SIR-2004 (Burla, et al., 2005)'
_diffrn_ambient_temperature 123(2)
_diffrn_detector_area_resol_mean 9
_diffrn_measured_fraction_theta_full 0.997
_diffrn_measured_fraction_theta_max 0.997
_diffrn_measurement_device_type 'Bruker-Nonius Kappa CCD with APEXII detector'
_diffrn_measurement_method '\f and \w scans'
_diffrn_radiation_monochromator graphite
_diffrn_radiation_source 'fine-focus sealed tube'
_diffrn_radiation_type MoK\a
_diffrn_radiation_wavelength 0.71073
_diffrn_reflns_av_R_equivalents 0.0386
_diffrn_reflns_av_sigmaI/netI 0.0482
_diffrn_reflns_limit_h_max 14
_diffrn_reflns_limit_h_min -14
_diffrn_reflns_limit_k_max 6
_diffrn_reflns_limit_k_min -7
_diffrn_reflns_limit_l_max 14
_diffrn_reflns_limit_l_min -14
_diffrn_reflns_number 4987
_diffrn_reflns_theta_full 25.02
_diffrn_reflns_theta_max 25.02
_diffrn_reflns_theta_min 3.35
_exptl_absorpt_coefficient_mu 0.461
_exptl_absorpt_correction_T_max 0.9818
_exptl_absorpt_correction_T_min 0.8517
_exptl_absorpt_correction_type multi-scan
_exptl_absorpt_process_details 'Sadabs (Sheldrick, 1996)'
_exptl_crystal_colour colourless
_exptl_crystal_density_diffrn 1.720
_exptl_crystal_density_method 'not measured'
_exptl_crystal_description plate
_exptl_crystal_F_000 464
_exptl_crystal_size_max 0.36
_exptl_crystal_size_mid 0.25
_exptl_crystal_size_min 0.04
_refine_diff_density_max 0.290
_refine_diff_density_min -0.253
_refine_diff_density_rms 0.054
_refine_ls_extinction_method none
_refine_ls_goodness_of_fit_ref 1.026
_refine_ls_hydrogen_treatment mixed
_refine_ls_matrix_type full
_refine_ls_number_parameters 136
_refine_ls_number_reflns 1594
_refine_ls_number_restraints 3
_refine_ls_restrained_S_all 1.026
_refine_ls_R_factor_all 0.0482
_refine_ls_R_factor_gt 0.0366
_refine_ls_shift/su_max 0.001
_refine_ls_shift/su_mean 0.000
_refine_ls_structure_factor_coef Fsqd
_refine_ls_weighting_details 'calc w=1/[\s^2^(Fo^2^)+(0.0364P)^2^+0.4928P] where P=(Fo^2^+2Fc^2^)/3'
_refine_ls_weighting_scheme calc
_refine_ls_wR_factor_gt 0.0853
_refine_ls_wR_factor_ref 0.0895
_reflns_number_gt 1322
_reflns_number_total 1594
_reflns_threshold_expression >2\s(I)
_cod_data_source_file c2nj40089h.txt
_cod_data_source_block mm-248
_cod_original_sg_symbol_H-M P21/c
_cod_database_code 7052898

loop_
_symmetry_equiv_pos_as_xyz
'x, y, z'
'-x, y+1/2, -z+1/2'
'-x, -y, -z'
'x, -y-1/2, z-1/2'

loop_
_atom_site_label
_atom_site_type_symbol
_atom_site_fract_x
_atom_site_fract_y
_atom_site_fract_z
_atom_site_U_iso_or_equiv
_atom_site_adp_type
_atom_site_occupancy
_atom_site_symmetry_multiplicity
_atom_site_calc_flag
_atom_site_refinement_flags
Cl1 Cl 0.98984(5) 0.21533(9) 0.87762(4) 0.02536(19) Uani 1 1 d .
F3 F 0.73362(12) 0.3439(2) 0.96513(11) 0.0346(4) Uani 1 1 d .
F4 F 0.60498(12) 0.0922(2) 0.83549(12) 0.0358(4) Uani 1 1 d .
F5 F 0.54543(12) 0.2252(3) 0.62889(12) 0.0381(4) Uani 1 1 d .
F6 F 0.61576(12) 0.6181(3) 0.55181(11) 0.0387(4) Uani 1 1 d .
F7 F 0.74586(12) 0.8693(2) 0.68087(11) 0.0334(4) Uani 1 1 d .
N1 N 0.93707(16) 0.7106(3) 0.87220(16) 0.0228(4) Uani 1 1 d D
H1C H 0.956(2) 0.570(3) 0.8834(19) 0.027 Uiso 1 1 d D
H1D H 0.954(2) 0.743(4) 0.8022(15) 0.027 Uiso 1 1 d D
H1E H 0.9811(18) 0.787(4) 0.9177(19) 0.027 Uiso 1 1 d D
C1 C 0.81943(19) 0.7515(4) 0.89740(19) 0.0256(5) Uani 1 1 d .
H1A H 0.8022 0.9065 0.8842 0.031 Uiso 1 1 calc R
H1B H 0.8062 0.7196 0.9767 0.031 Uiso 1 1 calc R
C2 C 0.74546(19) 0.6132(4) 0.82640(18) 0.0237(5) Uani 1 1 d .
C3 C 0.70647(19) 0.4144(4) 0.86283(19) 0.0252(5) Uani 1 1 d .
C4 C 0.64014(19) 0.2845(4) 0.7971(2) 0.0271(6) Uani 1 1 d .
C5 C 0.61053(19) 0.3508(4) 0.6921(2) 0.0284(6) Uani 1 1 d .
C6 C 0.6463(2) 0.5488(4) 0.65334(19) 0.0283(6) Uani 1 1 d .
C7 C 0.71269(19) 0.6753(4) 0.72022(19) 0.0253(5) Uani 1 1 d .

loop_
_atom_site_aniso_label
_atom_site_aniso_U_11
_atom_site_aniso_U_22
_atom_site_aniso_U_33
_atom_site_aniso_U_23
_atom_site_aniso_U_13
_atom_site_aniso_U_12
Cl1 0.0377(4) 0.0208(3) 0.0177(3) 0.0001(2) 0.0009(2) -0.0012(3)
F3 0.0369(8) 0.0409(9) 0.0259(8) 0.0077(6) -0.0018(6) -0.0010(7)
F4 0.0333(8) 0.0282(8) 0.0461(9) 0.0034(6) 0.0021(7) -0.0045(6)
F5 0.0317(8) 0.0442(9) 0.0383(9) -0.0105(7) -0.0054(7) -0.0069(7)
F6 0.0389(9) 0.0556(10) 0.0213(7) 0.0049(7) -0.0047(6) -0.0008(7)
F7 0.0389(9) 0.0278(8) 0.0335(8) 0.0069(6) 0.0042(6) -0.0002(7)
N1 0.0283(11) 0.0228(10) 0.0172(10) -0.0017(9) -0.0013(8) -0.0024(9)
C1 0.0277(13) 0.0276(13) 0.0216(12) -0.0054(10) 0.0040(10) 0.0004(10)
C2 0.0242(13) 0.0230(12) 0.0238(12) -0.0046(10) 0.0025(10) 0.0039(10)
C3 0.0249(13) 0.0293(13) 0.0216(12) 0.0017(10) 0.0010(10) 0.0045(11)
C4 0.0221(13) 0.0261(12) 0.0333(14) 0.0000(11) 0.0038(10) 0.0000(11)
C5 0.0189(13) 0.0341(14) 0.0321(14) -0.0079(11) -0.0016(10) -0.0008(11)
C6 0.0246(13) 0.0380(15) 0.0224(13) 0.0013(11) 0.0015(10) 0.0027(11)
C7 0.0245(13) 0.0251(13) 0.0265(12) 0.0015(10) 0.0044(10) -0.0010(10)

loop_
_atom_type_symbol
_atom_type_description
_atom_type_scat_dispersion_real
_atom_type_scat_dispersion_imag
_atom_type_scat_source
C C 0.0033 0.0016 'International Tables Vol C Tables 4.2.6.8 and 6.1.1.4'
H H 0.0000 0.0000 'International Tables Vol C Tables 4.2.6.8 and 6.1.1.4'
N N 0.0061 0.0033 'International Tables Vol C Tables 4.2.6.8 and 6.1.1.4'
F F 0.0171 0.0103 'International Tables Vol C Tables 4.2.6.8 and 6.1.1.4'
Cl Cl 0.1484 0.1585 'International Tables Vol C Tables 4.2.6.8 and 6.1.1.4'

loop_
_geom_angle_atom_site_label_1
_geom_angle_atom_site_label_2
_geom_angle_atom_site_label_3
_geom_angle
C1 N1 H1C 112.1(16)
C1 N1 H1D 112.9(16)
H1C N1 H1D 107(2)
C1 N1 H1E 110.8(16)
H1C N1 H1E 105(2)
H1D N1 H1E 108(2)
N1 C1 C2 111.10(18)
N1 C1 H1A 109.4
C2 C1 H1A 109.4
N1 C1 H1B 109.4
C2 C1 H1B 109.4
H1A C1 H1B 108.0
C3 C2 C7 116.0(2)
C3 C2 C1 121.8(2)
C7 C2 C1 122.1(2)
F3 C3 C4 118.3(2)
F3 C3 C2 119.6(2)
C4 C3 C2 122.1(2)
F4 C4 C5 119.9(2)
F4 C4 C3 120.1(2)
C5 C4 C3 120.0(2)
F5 C5 C4 119.9(2)
F5 C5 C6 120.5(2)
C4 C5 C6 119.6(2)
F6 C6 C7 120.4(2)
F6 C6 C5 120.3(2)
C7 C6 C5 119.3(2)
F7 C7 C6 118.2(2)
F7 C7 C2 118.9(2)
C6 C7 C2 122.9(2)

loop_
_geom_bond_atom_site_label_1
_geom_bond_atom_site_label_2
_geom_bond_distance
F3 C3 1.343(3)
F4 C4 1.344(3)
F5 C5 1.337(3)
F6 C6 1.342(3)
F7 C7 1.349(3)
N1 C1 1.489(3)
N1 H1C 0.906(17)
N1 H1D 0.893(17)
N1 H1E 0.896(17)
C1 C2 1.499(3)
C1 H1A 0.9900
C1 H1B 0.9900
C2 C3 1.387(3)
C2 C7 1.387(3)
C3 C4 1.379(3)
C4 C5 1.372(4)
C5 C6 1.378(4)
C6 C7 1.375(3)

loop_
_geom_hbond_atom_site_label_D
_geom_hbond_atom_site_label_H
_geom_hbond_atom_site_label_A
_geom_hbond_distance_DH
_geom_hbond_distance_HA
_geom_hbond_distance_DA
_geom_hbond_angle_DHA
_geom_hbond_site_symmetry_A
N1 H1C Cl1 0.906(17) 2.224(18) 3.118(2) 169(2) .
N1 H1D Cl1 0.893(17) 2.285(18) 3.147(2) 162(2) 2_756
N1 H1E Cl1 0.896(17) 2.48(2) 3.161(2) 133(2) 3_767
N1 H1E Cl1 0.896(17) 2.68(2) 3.174(2) 115.7(19) 1_565

loop_
_geom_torsion_atom_site_label_1
_geom_torsion_atom_site_label_2
_geom_torsion_atom_site_label_3
_geom_torsion_atom_site_label_4
_geom_torsion
N1 C1 C2 C3 94.3(3)
N1 C1 C2 C7 -85.1(3)
C7 C2 C3 F3 -179.3(2)
C1 C2 C3 F3 1.2(3)
C7 C2 C3 C4 0.8(3)
C1 C2 C3 C4 -178.7(2)
F3 C3 C4 F4 -0.5(3)
C2 C3 C4 F4 179.5(2)
F3 C3 C4 C5 180.0(2)
C2 C3 C4 C5 -0.1(4)
F4 C4 C5 F5 1.0(3)
C3 C4 C5 F5 -179.4(2)
F4 C4 C5 C6 179.6(2)
C3 C4 C5 C6 -0.8(4)
F5 C5 C6 F6 0.3(4)
C4 C5 C6 F6 -178.3(2)
F5 C5 C6 C7 179.6(2)
C4 C5 C6 C7 1.0(4)
F6 C6 C7 F7 -0.1(3)
C5 C6 C7 F7 -179.4(2)
F6 C6 C7 C2 179.0(2)
C5 C6 C7 C2 -0.3(4)
C3 C2 C7 F7 178.53(19)
C1 C2 C7 F7 -2.0(3)
C3 C2 C7 C6 -0.6(3)
C1 C2 C7 C6 178.9(2)
